data_7049682
loop_
_publ_author_name
'Xu, Xingyu'
'Zhang, Zengyu'
'Huang, Shiqing'
'Cao, Lei'
'Liu, Wei'
'Yan, Xiaoyu'

_publ_section_title
;
 4-Halo-1,2,3-triazolylidenes: stable carbenes featuring halogen bonding.
;
_journal_issue 20
_journal_name_full 'Dalton transactions (Cambridge, England : 2003)'
_journal_page_first 6931
_journal_page_last 6941
_journal_paper_doi 10.1039/c9dt01018a
_journal_volume 48
_journal_year 2019
_chemical_formula_moiety '2(C26 H34 Br Cu I N3)'
_chemical_formula_sum 'C52 H68 Br2 Cu2 I2 N6'
_chemical_formula_weight 1317.82
_space_group_crystal_system triclinic
_space_group_IT_number 2
_space_group_name_Hall '-P 1'
_space_group_name_H-M_alt 'P -1'
_symmetry_space_group_name_Hall '-P 1'
_symmetry_space_group_name_H-M 'P -1'
_atom_sites_solution_hydrogens geom
_atom_sites_solution_primary dual
_audit_creation_date 2018-05-28
_audit_creation_method
;
Olex2 1.2
(compiled 2018.05.18 svn.r3508 for OlexSys, GUI svn.r5497)
;
_audit_update_record
;
2018-07-24 deposited with the CCDC.    2019-04-12 downloaded from the CCDC.
;
_cell_angle_alpha 102.049(2)
_cell_angle_beta 99.133(2)
_cell_angle_gamma 107.604(2)
_cell_formula_units_Z 2
_cell_length_a 12.5144(10)
_cell_length_b 15.6168(12)
_cell_length_c 15.7106(12)
_cell_measurement_reflns_used 9932
_cell_measurement_temperature 200(2)
_cell_measurement_theta_max 26.797
_cell_measurement_theta_min 2.307
_cell_volume 2779.9(4)
_computing_cell_refinement 'SAINT V8.38A (?, 2016)'
_computing_data_reduction 'SAINT V8.38A (?, 2016)'
_computing_molecular_graphics 'Olex2 (Dolomanov et al., 2009)'
_computing_publication_material 'Olex2 (Dolomanov et al., 2009)'
_computing_structure_refinement 'XL (Sheldrick, 2008)'
_computing_structure_solution 'XT (Sheldrick, 2015)'
_diffrn_ambient_temperature 199.99
_diffrn_measured_fraction_theta_full 0.996
_diffrn_measured_fraction_theta_max 0.996
_diffrn_measurement_device_type 'Bruker APEX-II CCD'
_diffrn_measurement_method '\f and \w scans'
_diffrn_radiation_type MoK\a
_diffrn_radiation_wavelength 0.71073
_diffrn_reflns_av_R_equivalents 0.0644
_diffrn_reflns_av_unetI/netI 0.0861
_diffrn_reflns_Laue_measured_fraction_full 0.996
_diffrn_reflns_Laue_measured_fraction_max 0.996
_diffrn_reflns_limit_h_max 15
_diffrn_reflns_limit_h_min -16
_diffrn_reflns_limit_k_max 20
_diffrn_reflns_limit_k_min -16
_diffrn_reflns_limit_l_max 20
_diffrn_reflns_limit_l_min -20
_diffrn_reflns_number 37050
_diffrn_reflns_point_group_measured_fraction_full 0.996
_diffrn_reflns_point_group_measured_fraction_max 0.996
_diffrn_reflns_theta_full 25.242
_diffrn_reflns_theta_max 27.498
_diffrn_reflns_theta_min 2.224
_diffrn_standards_number 0
_exptl_absorpt_coefficient_mu 3.351
_exptl_absorpt_correction_T_max 0.7456
_exptl_absorpt_correction_T_min 0.5783
_exptl_absorpt_correction_type multi-scan
_exptl_absorpt_process_details
'SADABS-2016/2 (Bruker,2016/2) was used for absorption correction. wR2(int) was 0.0859 before and 0.0563 after correction. The Ratio of minimum to maximum transmission is 0.7756. The \l/2 correction factor is Not present.'
_exptl_crystal_colour 'clear light yellow'
_exptl_crystal_colour_lustre clear
_exptl_crystal_colour_modifier light
_exptl_crystal_colour_primary yellow
_exptl_crystal_density_diffrn 1.574
_exptl_crystal_description block
_exptl_crystal_F_000 1312
_exptl_crystal_size_max 0.21
_exptl_crystal_size_mid 0.18
_exptl_crystal_size_min 0.16
_exptl_transmission_factor_max 0.7456
_exptl_transmission_factor_min 0.5783
_refine_diff_density_max 1.363
_refine_diff_density_min -1.106
_refine_diff_density_rms 0.121
_refine_ls_extinction_method none
_refine_ls_goodness_of_fit_ref 1.027
_refine_ls_hydrogen_treatment constr
_refine_ls_matrix_type full
_refine_ls_number_parameters 593
_refine_ls_number_reflns 12722
_refine_ls_number_restraints 31
_refine_ls_restrained_S_all 1.038
_refine_ls_R_factor_all 0.1118
_refine_ls_R_factor_gt 0.0526
_refine_ls_shift/su_max 0.001
_refine_ls_shift/su_mean 0.000
_refine_ls_structure_factor_coef Fsqd
_refine_ls_weighting_details 'w=1/[\s^2^(Fo^2^)+(0.0346P)^2^+5.1741P] where P=(Fo^2^+2Fc^2^)/3'
_refine_ls_weighting_scheme calc
_refine_ls_wR_factor_gt 0.0958
_refine_ls_wR_factor_ref 0.1134
_reflns_Friedel_coverage 0.000
_reflns_number_gt 7844
_reflns_number_total 12722
_reflns_threshold_expression 'I > 2\s(I)'
_cod_data_source_file c9dt01018a2.cif
_cod_data_source_block mo_hsq20171115_0m
_cod_depositor_comments 'Adding full bibliography for 7049675--7049689.cif.'
_cod_database_code 7049682
_shelx_shelxl_version_number 2016/6
_shelx_space_group_comment
;
The symmetry employed for this shelxl refinement is uniquely defined
by the following loop, which should always be used as a source of
symmetry information in preference to the above space-group names.
They are only intended as comments.
;
_shelx_estimated_absorpt_t_max 0.616
_shelx_estimated_absorpt_t_min 0.540
_olex2_refinement_description
;
1. Fixed Uiso
 At 1.2 times of:
  All C(H) groups
 At 1.5 times of:
  All C(H,H,H) groups
2. Rigid bond restraints
 C44, C45, C50, C51, C52
 with sigma for 1-2 distances of 0.001 and sigma for 1-3 distances of 0.001
 C28, C26, C27
 with sigma for 1-2 distances of 0.001 and sigma for 1-3 distances of 0.001
3. Uiso/Uaniso restraints and constraints
Uanis(C51) \\sim Ueq, Uanis(C52) \\sim Ueq, Uanis(C28) \\sim Ueq: with sigma of
0.001 and sigma for terminal atoms of 0.002
Uanis(C45) \\sim Ueq: with sigma of 0.001 and sigma for terminal atoms of 0.002
4.a Ternary CH refined with riding coordinates:
 C20(H20), C17(H17), C47(H47), C23(H23), C41(H41), C50(H50), C44(H44), C26(H26)
4.b Aromatic/amide H refined with riding coordinates:
 C9(H9), C33(H33), C8(H8), C7(H7), C15(H15), C31(H31), C13(H13), C39(H39),
 C32(H32), C14(H14), C38(H38), C37(H37)
4.c Idealised Me refined as rotating group:
 C21(H21A,H21B,H21C), C25(H25A,H25B,H25C), C22(H22A,H22B,H22C), C19(H19A,H19B,
 H19C), C24(H24A,H24B,H24C), C42(H42A,H42B,H42C), C49(H49A,H49B,H49C), C48(H48A,
 H48B,H48C), C43(H43A,H43B,H43C), C18(H18A,H18B,H18C), C27(H27A,H27B,H27C),
 C46(H46A,H46B,H46C), C45(H45A,H45B,H45C), C51(H51A,H51B,H51C), C28(H28A,H28B,
 H28C), C52(H52A,H52B,H52C)
;
_olex2_submission_special_instructions 'No special instructions were received'

loop_
_space_group_symop_operation_xyz
'x, y, z'
'-x, -y, -z'

loop_
_atom_site_label
_atom_site_type_symbol
_atom_site_fract_x
_atom_site_fract_y
_atom_site_fract_z
_atom_site_U_iso_or_equiv
_atom_site_adp_type
_atom_site_occupancy
_atom_site_site_symmetry_order
_atom_site_calc_flag
_atom_site_refinement_flags_posn
_atom_site_refinement_flags_adp
I1 I -0.09242(4) -0.04778(3) 0.09389(3) 0.04355(12) Uani 1 1 d . .
I2 I 0.66669(3) 0.53723(3) 0.47442(3) 0.05019(13) Uani 1 1 d . .
Br1 Br -0.21969(5) 0.16983(4) 0.15492(4) 0.04558(17) Uani 1 1 d . .
Br2 Br 0.37973(6) 0.70598(4) 0.70870(4) 0.04435(17) Uani 1 1 d . .
Cu1 Cu -0.01167(6) 0.09011(4) 0.02913(4) 0.03333(17) Uani 1 1 d . .
Cu2 Cu 0.52310(6) 0.60078(4) 0.53721(4) 0.03538(17) Uani 1 1 d . .
N1 N 0.0345(3) 0.2930(3) 0.0533(3) 0.0239(9) Uani 1 1 d . .
N4 N 0.5824(3) 0.8051(3) 0.5577(3) 0.0236(9) Uani 1 1 d . .
N3 N -0.0821(4) 0.3318(3) 0.1198(3) 0.0257(9) Uani 1 1 d . .
N6 N 0.4954(3) 0.8559(3) 0.6471(3) 0.0253(9) Uani 1 1 d . .
N2 N 0.0054(4) 0.3671(3) 0.0845(3) 0.0265(9) Uani 1 1 d . .
N5 N 0.5637(3) 0.8833(3) 0.5941(3) 0.0258(9) Uani 1 1 d . .
C2 C -0.1045(4) 0.2390(3) 0.1104(3) 0.0270(11) Uani 1 1 d . .
C16 C 0.1082(4) 0.3026(3) -0.0805(3) 0.0278(12) Uani 1 1 d . .
C4 C 0.4738(4) 0.7645(3) 0.6422(3) 0.0283(12) Uani 1 1 d . .
C11 C 0.1308(4) 0.3077(3) 0.0112(3) 0.0256(11) Uani 1 1 d . .
C1 C -0.0297(4) 0.2096(3) 0.0659(3) 0.0277(11) Uani 1 1 d . .
C35 C 0.6530(4) 0.8101(3) 0.4927(3) 0.0292(12) Uani 1 1 d . .
C29 C 0.4462(5) 0.9189(3) 0.6939(4) 0.0307(12) Uani 1 1 d . .
C12 C 0.2393(5) 0.3250(3) 0.0645(3) 0.0306(12) Uani 1 1 d . .
C3 C 0.5291(4) 0.7272(3) 0.5832(3) 0.0257(11) Uani 1 1 d . .
C20 C -0.0106(5) 0.2846(4) -0.1340(3) 0.0322(12) Uani 1 1 d . .
H20 H -0.067118 0.251483 -0.102837 0.039 Uiso 1 1 calc R .
C10 C -0.2336(4) 0.3976(3) 0.1021(4) 0.0305(12) Uani 1 1 d . .
C6 C -0.1018(5) 0.4365(4) 0.2500(3) 0.0320(12) Uani 1 1 d . .
C30 C 0.5003(5) 0.9669(3) 0.7835(3) 0.0321(13) Uani 1 1 d . .
C5 C -0.1409(5) 0.3915(3) 0.1585(3) 0.0290(12) Uani 1 1 d . .
C40 C 0.5962(5) 0.7861(4) 0.4030(3) 0.0324(13) Uani 1 1 d . .
C34 C 0.3461(4) 0.9251(4) 0.6461(4) 0.0334(13) Uani 1 1 d . .
C9 C -0.2905(5) 0.4534(4) 0.1431(4) 0.0366(13) Uani 1 1 d . .
H9 H -0.354624 0.460436 0.107608 0.044 Uiso 1 1 calc R .
C36 C 0.7727(5) 0.8381(4) 0.5233(4) 0.0372(13) Uani 1 1 d . .
C33 C 0.2974(5) 0.9833(4) 0.6940(4) 0.0420(15) Uani 1 1 d . .
H33 H 0.228773 0.989746 0.664998 0.050 Uiso 1 1 calc R .
C8 C -0.2560(5) 0.4981(4) 0.2330(4) 0.0389(14) Uani 1 1 d . .
H8 H -0.297119 0.534557 0.259086 0.047 Uiso 1 1 calc R .
C7 C -0.1618(5) 0.4905(4) 0.2859(4) 0.0382(14) Uani 1 1 d . .
H7 H -0.137965 0.522805 0.347867 0.046 Uiso 1 1 calc R .
C15 C 0.2043(5) 0.3170(4) -0.1178(4) 0.0364(14) Uani 1 1 d . .
H15 H 0.194088 0.314481 -0.179582 0.044 Uiso 1 1 calc R .
C31 C 0.4462(6) 1.0224(4) 0.8261(4) 0.0406(15) Uani 1 1 d . .
H31 H 0.478540 1.055462 0.887480 0.049 Uiso 1 1 calc R .
C13 C 0.3298(5) 0.3373(4) 0.0215(4) 0.0410(14) Uani 1 1 d . .
H13 H 0.405124 0.347768 0.054618 0.049 Uiso 1 1 calc R .
C17 C 0.2589(5) 0.3273(4) 0.1631(4) 0.0401(14) Uani 1 1 d . .
H17 H 0.186236 0.326165 0.182468 0.048 Uiso 1 1 calc R .
C47 C 0.6097(5) 0.9604(4) 0.8313(4) 0.0420(15) Uani 1 1 d . .
H47 H 0.620356 0.904126 0.795074 0.050 Uiso 1 1 calc R .
C23 C -0.2717(5) 0.3504(4) 0.0032(4) 0.0379(14) Uani 1 1 d . .
H23 H -0.212989 0.322891 -0.013776 0.046 Uiso 1 1 calc R .
C39 C 0.6654(5) 0.7906(4) 0.3416(4) 0.0421(15) Uani 1 1 d . .
H39 H 0.630067 0.775103 0.279620 0.051 Uiso 1 1 calc R .
C41 C 0.4663(5) 0.7564(4) 0.3716(4) 0.0387(14) Uani 1 1 d . .
H41 H 0.434197 0.765283 0.425893 0.046 Uiso 1 1 calc R .
C50 C 0.2929(6) 0.8736(5) 0.5491(4) 0.0589(15) Uani 1 1 d . U
H50 H 0.335009 0.830261 0.530818 0.071 Uiso 1 1 calc R .
C32 C 0.3476(6) 1.0314(4) 0.7829(5) 0.0506(17) Uani 1 1 d . .
H32 H 0.313675 1.070875 0.814325 0.061 Uiso 1 1 calc R .
C14 C 0.3127(5) 0.3348(4) -0.0679(4) 0.0448(15) Uani 1 1 d . .
H14 H 0.376377 0.345372 -0.095084 0.054 Uiso 1 1 calc R .
C44 C 0.8318(5) 0.8681(5) 0.6222(4) 0.0538(15) Uani 1 1 d . U
H44 H 0.771644 0.866320 0.657432 0.065 Uiso 1 1 calc R .
C21 C -0.0297(5) 0.3760(4) -0.1366(4) 0.0501(16) Uani 1 1 d . .
H21A H -0.021231 0.412447 -0.075524 0.075 Uiso 1 1 calc GR .
H21B H -0.107459 0.362545 -0.172349 0.075 Uiso 1 1 calc GR .
H21C H 0.027498 0.411804 -0.163786 0.075 Uiso 1 1 calc GR .
C26 C 0.0025(6) 0.4295(5) 0.3084(4) 0.0539(14) Uani 1 1 d . U
H26 H 0.028705 0.383399 0.270868 0.065 Uiso 1 1 calc R .
C25 C -0.2784(7) 0.4199(5) -0.0511(4) 0.0602(19) Uani 1 1 d . .
H25A H -0.339342 0.444519 -0.038777 0.090 Uiso 1 1 calc GR .
H25B H -0.295856 0.388406 -0.115165 0.090 Uiso 1 1 calc GR .
H25C H -0.204218 0.471461 -0.034310 0.090 Uiso 1 1 calc GR .
C38 C 0.7822(6) 0.8164(4) 0.3681(4) 0.0533(18) Uani 1 1 d . .
H38 H 0.826885 0.818289 0.324533 0.064 Uiso 1 1 calc R .
C22 C -0.0369(6) 0.2222(5) -0.2294(4) 0.0588(18) Uani 1 1 d . .
H22A H 0.011474 0.255630 -0.263718 0.088 Uiso 1 1 calc GR .
H22B H -0.118469 0.205944 -0.258359 0.088 Uiso 1 1 calc GR .
H22C H -0.020623 0.165023 -0.227196 0.088 Uiso 1 1 calc GR .
C37 C 0.8366(5) 0.8401(5) 0.4580(4) 0.0542(18) Uani 1 1 d . .
H37 H 0.918171 0.857804 0.475475 0.065 Uiso 1 1 calc R .
C19 C 0.2858(6) 0.2424(5) 0.1776(4) 0.0617(19) Uani 1 1 d . .
H19A H 0.222614 0.185564 0.141071 0.093 Uiso 1 1 calc GR .
H19B H 0.294452 0.243714 0.241014 0.093 Uiso 1 1 calc GR .
H19C H 0.357698 0.242896 0.160106 0.093 Uiso 1 1 calc GR .
C24 C -0.3873(6) 0.2711(5) -0.0196(5) 0.0626(19) Uani 1 1 d . .
H24A H -0.381454 0.226840 0.015356 0.094 Uiso 1 1 calc GR .
H24B H -0.408084 0.238877 -0.083648 0.094 Uiso 1 1 calc GR .
H24C H -0.446867 0.296574 -0.005090 0.094 Uiso 1 1 calc GR .
C42 C 0.4153(6) 0.6533(4) 0.3211(4) 0.062(2) Uani 1 1 d . .
H42A H 0.448690 0.642165 0.269248 0.092 Uiso 1 1 calc GR .
H42B H 0.331456 0.634982 0.300622 0.092 Uiso 1 1 calc GR .
H42C H 0.433119 0.616187 0.360901 0.092 Uiso 1 1 calc GR .
C49 C 0.6058(7) 0.9472(6) 0.9244(4) 0.079(2) Uani 1 1 d . .
H49A H 0.600118 1.002967 0.962883 0.119 Uiso 1 1 calc GR .
H49B H 0.676286 0.937421 0.950282 0.119 Uiso 1 1 calc GR .
H49C H 0.538470 0.892737 0.919817 0.119 Uiso 1 1 calc GR .
C48 C 0.7129(6) 1.0454(5) 0.8350(6) 0.083(3) Uani 1 1 d . .
H48A H 0.712174 1.052644 0.774452 0.124 Uiso 1 1 calc GR .
H48B H 0.784629 1.036607 0.859459 0.124 Uiso 1 1 calc GR .
H48C H 0.707906 1.101530 0.873473 0.124 Uiso 1 1 calc GR .
C43 C 0.4304(6) 0.8156(5) 0.3139(5) 0.065(2) Uani 1 1 d . .
H43A H 0.459836 0.881218 0.348860 0.098 Uiso 1 1 calc GR .
H43B H 0.346045 0.794008 0.295083 0.098 Uiso 1 1 calc GR .
H43C H 0.462505 0.809324 0.260895 0.098 Uiso 1 1 calc GR .
C18 C 0.3546(8) 0.4148(5) 0.2200(5) 0.087(3) Uani 1 1 d . .
H18A H 0.427685 0.415011 0.204942 0.130 Uiso 1 1 calc GR .
H18B H 0.360318 0.416952 0.283407 0.130 Uiso 1 1 calc GR .
H18C H 0.338074 0.469459 0.208761 0.130 Uiso 1 1 calc GR .
C27 C -0.0239(7) 0.3954(6) 0.3870(5) 0.083(2) Uani 1 1 d . U
H27A H -0.050229 0.439145 0.425105 0.125 Uiso 1 1 calc GR .
H27B H 0.045761 0.391015 0.421525 0.125 Uiso 1 1 calc GR .
H27C H -0.084663 0.333692 0.366260 0.125 Uiso 1 1 calc GR .
C46 C 0.8935(7) 0.8033(5) 0.6459(5) 0.072(2) Uani 1 1 d . .
H46A H 0.837739 0.739658 0.631076 0.108 Uiso 1 1 calc GR .
H46B H 0.929952 0.824306 0.710233 0.108 Uiso 1 1 calc GR .
H46C H 0.952780 0.803905 0.611865 0.108 Uiso 1 1 calc GR .
C45 C 0.9165(7) 0.9673(6) 0.6480(6) 0.087(2) Uani 1 1 d . U
H45A H 0.976130 0.970445 0.613916 0.130 Uiso 1 1 calc GR .
H45B H 0.952734 0.986632 0.712239 0.130 Uiso 1 1 calc GR .
H45C H 0.875522 1.009114 0.634418 0.130 Uiso 1 1 calc GR .
C51 C 0.3048(8) 0.9376(6) 0.4910(6) 0.098(2) Uani 1 1 d . U
H51A H 0.250825 0.971316 0.498060 0.147 Uiso 1 1 calc GR .
H51B H 0.287349 0.901424 0.428359 0.147 Uiso 1 1 calc GR .
H51C H 0.383922 0.982299 0.508113 0.147 Uiso 1 1 calc GR .
C28 C 0.1011(8) 0.5218(6) 0.3398(6) 0.097(2) Uani 1 1 d . U
H28A H 0.126278 0.539201 0.287855 0.145 Uiso 1 1 calc GR .
H28B H 0.165559 0.516201 0.379928 0.145 Uiso 1 1 calc GR .
H28C H 0.075507 0.569925 0.371839 0.145 Uiso 1 1 calc GR .
C52 C 0.1675(8) 0.8160(7) 0.5313(6) 0.105(2) Uani 1 1 d . U
H52A H 0.157326 0.775871 0.571953 0.157 Uiso 1 1 calc GR .
H52B H 0.140672 0.777113 0.469149 0.157 Uiso 1 1 calc GR .
H52C H 0.122736 0.857325 0.541252 0.157 Uiso 1 1 calc GR .

loop_
_atom_site_aniso_label
_atom_site_aniso_U_11
_atom_site_aniso_U_22
_atom_site_aniso_U_33
_atom_site_aniso_U_23
_atom_site_aniso_U_13
_atom_site_aniso_U_12
I1 0.0675(3) 0.0310(2) 0.0490(2) 0.01894(18) 0.0315(2) 0.02643(19)
I2 0.0427(2) 0.0353(2) 0.0668(3) -0.0033(2) 0.0254(2) 0.01071(18)
Br1 0.0532(4) 0.0305(3) 0.0658(4) 0.0208(3) 0.0389(3) 0.0148(3)
Br2 0.0618(4) 0.0319(3) 0.0542(4) 0.0207(3) 0.0375(3) 0.0192(3)
Cu1 0.0393(4) 0.0230(3) 0.0403(4) 0.0088(3) 0.0099(3) 0.0141(3)
Cu2 0.0518(4) 0.0283(4) 0.0318(4) 0.0077(3) 0.0128(3) 0.0208(3)
N1 0.027(2) 0.023(2) 0.028(2) 0.0115(19) 0.0105(18) 0.0126(18)
N4 0.025(2) 0.024(2) 0.021(2) 0.0057(18) 0.0048(17) 0.0081(18)
N3 0.034(3) 0.022(2) 0.027(2) 0.0103(19) 0.0106(19) 0.0128(19)
N6 0.028(2) 0.024(2) 0.028(2) 0.0094(19) 0.0097(19) 0.0121(19)
N2 0.034(3) 0.024(2) 0.029(2) 0.0125(19) 0.0124(19) 0.0149(19)
N5 0.030(2) 0.024(2) 0.028(2) 0.0098(19) 0.0099(19) 0.0125(19)
C2 0.032(3) 0.021(3) 0.032(3) 0.012(2) 0.013(2) 0.010(2)
C16 0.033(3) 0.021(3) 0.033(3) 0.012(2) 0.011(2) 0.010(2)
C4 0.035(3) 0.024(3) 0.029(3) 0.011(2) 0.008(2) 0.012(2)
C11 0.032(3) 0.018(2) 0.033(3) 0.009(2) 0.019(2) 0.009(2)
C1 0.030(3) 0.026(3) 0.031(3) 0.011(2) 0.011(2) 0.010(2)
C35 0.035(3) 0.023(3) 0.029(3) 0.006(2) 0.013(2) 0.008(2)
C29 0.039(3) 0.024(3) 0.039(3) 0.015(3) 0.022(3) 0.016(2)
C12 0.038(3) 0.026(3) 0.034(3) 0.011(2) 0.012(3) 0.016(2)
C3 0.029(3) 0.025(3) 0.025(3) 0.008(2) 0.007(2) 0.012(2)
C20 0.043(3) 0.029(3) 0.026(3) 0.010(2) 0.009(2) 0.011(3)
C10 0.034(3) 0.025(3) 0.038(3) 0.014(2) 0.011(3) 0.013(2)
C6 0.037(3) 0.033(3) 0.031(3) 0.012(3) 0.017(2) 0.012(2)
C30 0.046(3) 0.021(3) 0.031(3) 0.007(2) 0.015(3) 0.011(2)
C5 0.040(3) 0.023(3) 0.033(3) 0.013(2) 0.021(3) 0.014(2)
C40 0.039(3) 0.027(3) 0.027(3) 0.003(2) 0.008(2) 0.008(2)
C34 0.028(3) 0.025(3) 0.054(4) 0.020(3) 0.017(3) 0.010(2)
C9 0.036(3) 0.030(3) 0.051(4) 0.015(3) 0.014(3) 0.016(3)
C36 0.030(3) 0.036(3) 0.040(3) 0.002(3) 0.008(3) 0.010(3)
C33 0.038(3) 0.038(3) 0.066(4) 0.027(3) 0.022(3) 0.022(3)
C8 0.053(4) 0.028(3) 0.048(4) 0.013(3) 0.031(3) 0.019(3)
C7 0.048(4) 0.036(3) 0.032(3) 0.007(3) 0.019(3) 0.014(3)
C15 0.048(4) 0.036(3) 0.032(3) 0.014(3) 0.021(3) 0.015(3)
C31 0.069(4) 0.024(3) 0.039(3) 0.011(3) 0.028(3) 0.021(3)
C13 0.030(3) 0.047(4) 0.051(4) 0.015(3) 0.012(3) 0.018(3)
C17 0.044(4) 0.049(4) 0.034(3) 0.015(3) 0.008(3) 0.024(3)
C47 0.057(4) 0.039(3) 0.032(3) 0.004(3) 0.009(3) 0.023(3)
C23 0.045(4) 0.033(3) 0.033(3) 0.000(3) 0.001(3) 0.021(3)
C39 0.051(4) 0.043(3) 0.031(3) 0.007(3) 0.020(3) 0.012(3)
C41 0.038(3) 0.041(3) 0.028(3) 0.009(3) 0.001(2) 0.003(3)
C50 0.072(3) 0.057(4) 0.052(4) -0.002(3) -0.004(3) 0.047(3)
C32 0.069(5) 0.040(4) 0.069(5) 0.027(4) 0.047(4) 0.032(3)
C14 0.042(4) 0.046(4) 0.052(4) 0.015(3) 0.026(3) 0.016(3)
C44 0.039(4) 0.080(3) 0.042(4) 0.003(3) 0.000(3) 0.033(3)
C21 0.049(4) 0.053(4) 0.056(4) 0.025(3) 0.011(3) 0.024(3)
C26 0.059(4) 0.081(4) 0.031(3) 0.011(3) 0.009(3) 0.041(2)
C25 0.090(5) 0.060(4) 0.037(4) 0.018(3) 0.008(3) 0.034(4)
C38 0.063(5) 0.058(4) 0.042(4) 0.006(3) 0.032(3) 0.019(4)
C22 0.068(5) 0.053(4) 0.046(4) 0.004(3) 0.003(3) 0.020(4)
C37 0.036(4) 0.063(4) 0.060(5) 0.007(4) 0.023(3) 0.013(3)
C19 0.073(5) 0.067(5) 0.053(4) 0.026(4) 0.007(4) 0.034(4)
C24 0.060(5) 0.050(4) 0.060(5) -0.003(4) 0.006(4) 0.010(4)
C42 0.057(4) 0.048(4) 0.056(4) 0.012(3) -0.009(3) -0.003(3)
C49 0.099(6) 0.109(7) 0.041(4) 0.019(4) 0.009(4) 0.057(5)
C48 0.043(4) 0.074(6) 0.119(7) 0.024(5) 0.001(4) 0.013(4)
C43 0.050(4) 0.062(5) 0.077(5) 0.026(4) -0.006(4) 0.014(4)
C18 0.133(8) 0.049(5) 0.046(4) 0.000(4) -0.013(5) 0.013(5)
C27 0.087(6) 0.119(6) 0.076(5) 0.064(5) 0.024(4) 0.056(4)
C46 0.077(5) 0.082(6) 0.066(5) 0.028(4) 0.010(4) 0.039(5)
C45 0.088(3) 0.080(3) 0.088(3) 0.0228(19) 0.0122(19) 0.0271(18)
C51 0.107(3) 0.094(3) 0.093(3) 0.037(2) 0.0188(19) 0.0310(17)
C28 0.095(3) 0.093(3) 0.098(3) 0.038(2) 0.0149(19) 0.0221(17)
C52 0.094(3) 0.107(3) 0.104(3) 0.028(2) 0.027(2) 0.0218(16)

loop_
_atom_type_symbol
_atom_type_description
_atom_type_scat_dispersion_real
_atom_type_scat_dispersion_imag
_atom_type_scat_source
C C 0.0033 0.0016 'International Tables Vol C Tables 4.2.6.8 and 6.1.1.4'
H H 0.0000 0.0000 'International Tables Vol C Tables 4.2.6.8 and 6.1.1.4'
Br Br -0.2901 2.4595 'International Tables Vol C Tables 4.2.6.8 and 6.1.1.4'
Cu Cu 0.3201 1.2651 'International Tables Vol C Tables 4.2.6.8 and 6.1.1.4'
I I -0.4742 1.8119 'International Tables Vol C Tables 4.2.6.8 and 6.1.1.4'
N N 0.0061 0.0033 'International Tables Vol C Tables 4.2.6.8 and 6.1.1.4'

loop_
_geom_angle_atom_site_label_1
_geom_angle_atom_site_label_2
_geom_angle_atom_site_label_3
_geom_angle
_geom_angle_site_symmetry_1
_geom_angle_site_symmetry_3
Cu1 I1 Cu1 68.23(2) . 2
Cu2 I2 Cu2 69.89(3) . 2_666
I1 Cu1 I1 111.77(2) . 2
I1 Cu1 Cu1 56.00(2) . 2
I1 Cu1 Cu1 55.77(2) 2 2
C1 Cu1 I1 123.99(15) . 2
C1 Cu1 I1 124.22(15) . .
C1 Cu1 Cu1 178.85(16) . 2
I2 Cu2 I2 110.11(3) . 2_666
I2 Cu2 Cu2 53.51(2) 2_666 2_666
I2 Cu2 Cu2 56.60(2) . 2_666
C3 Cu2 I2 131.29(15) . .
C3 Cu2 I2 118.51(15) . 2_666
C3 Cu2 Cu2 171.63(15) . 2_666
N2 N1 C11 117.4(4) . .
N2 N1 C1 116.4(4) . .
C1 N1 C11 126.2(4) . .
N5 N4 C35 117.0(4) . .
N5 N4 C3 116.5(4) . .
C3 N4 C35 126.4(4) . .
N2 N3 C2 110.9(4) . .
N2 N3 C5 119.4(4) . .
C2 N3 C5 129.6(4) . .
N5 N6 C4 110.9(4) . .
N5 N6 C29 120.2(4) . .
C4 N6 C29 128.6(4) . .
N3 N2 N1 102.8(4) . .
N6 N5 N4 102.5(4) . .
N3 C2 Br1 121.5(4) . .
N3 C2 C1 110.1(4) . .
C1 C2 Br1 128.4(4) . .
C11 C16 C20 122.1(4) . .
C15 C16 C11 115.3(5) . .
C15 C16 C20 122.6(5) . .
N6 C4 Br2 120.8(4) . .
N6 C4 C3 110.4(4) . .
C3 C4 Br2 128.8(4) . .
C16 C11 N1 117.8(4) . .
C12 C11 N1 117.5(4) . .
C12 C11 C16 124.7(4) . .
N1 C1 Cu1 127.2(4) . .
N1 C1 C2 99.8(4) . .
C2 C1 Cu1 133.0(4) . .
C40 C35 N4 117.3(5) . .
C40 C35 C36 124.0(5) . .
C36 C35 N4 118.7(5) . .
C30 C29 N6 118.0(5) . .
C30 C29 C34 125.0(5) . .
C34 C29 N6 117.0(5) . .
C11 C12 C17 122.7(5) . .
C13 C12 C11 116.0(5) . .
C13 C12 C17 121.3(5) . .
N4 C3 Cu2 128.4(4) . .
N4 C3 C4 99.6(4) . .
C4 C3 Cu2 131.6(4) . .
C16 C20 H20 107.5 . .
C16 C20 C21 110.9(4) . .
C16 C20 C22 113.1(5) . .
C21 C20 H20 107.5 . .
C21 C20 C22 110.0(5) . .
C22 C20 H20 107.5 . .
C5 C10 C9 115.4(5) . .
C5 C10 C23 123.8(5) . .
C9 C10 C23 120.9(5) . .
C5 C6 C26 122.9(5) . .
C7 C6 C5 116.5(5) . .
C7 C6 C26 120.6(5) . .
C29 C30 C47 123.2(5) . .
C31 C30 C29 115.4(5) . .
C31 C30 C47 121.4(5) . .
C10 C5 N3 117.3(4) . .
C10 C5 C6 125.0(5) . .
C6 C5 N3 117.6(5) . .
C35 C40 C39 116.4(5) . .
C35 C40 C41 123.0(5) . .
C39 C40 C41 120.6(5) . .
C29 C34 C33 115.9(5) . .
C29 C34 C50 122.9(5) . .
C33 C34 C50 121.2(5) . .
C10 C9 H9 119.2 . .
C8 C9 C10 121.7(5) . .
C8 C9 H9 119.2 . .
C35 C36 C44 122.4(5) . .
C37 C36 C35 116.5(5) . .
C37 C36 C44 121.1(5) . .
C34 C33 H33 119.5 . .
C32 C33 C34 120.9(6) . .
C32 C33 H33 119.5 . .
C9 C8 H8 119.8 . .
C9 C8 C7 120.4(5) . .
C7 C8 H8 119.8 . .
C6 C7 H7 119.5 . .
C8 C7 C6 121.0(5) . .
C8 C7 H7 119.5 . .
C16 C15 H15 119.0 . .
C14 C15 C16 122.0(5) . .
C14 C15 H15 119.0 . .
C30 C31 H31 118.8 . .
C32 C31 C30 122.4(6) . .
C32 C31 H31 118.8 . .
C12 C13 H13 119.2 . .
C14 C13 C12 121.6(5) . .
C14 C13 H13 119.2 . .
C12 C17 H17 108.2 . .
C19 C17 C12 110.8(5) . .
C19 C17 H17 108.2 . .
C18 C17 C12 111.4(5) . .
C18 C17 H17 108.2 . .
C18 C17 C19 109.8(5) . .
C30 C47 H47 107.3 . .
C30 C47 C49 112.9(5) . .
C30 C47 C48 110.3(5) . .
C49 C47 H47 107.3 . .
C49 C47 C48 111.5(6) . .
C48 C47 H47 107.3 . .
C10 C23 H23 108.0 . .
C10 C23 C25 111.4(5) . .
C10 C23 C24 110.9(5) . .
C25 C23 H23 108.0 . .
C24 C23 H23 108.0 . .
C24 C23 C25 110.5(5) . .
C40 C39 H39 119.2 . .
C38 C39 C40 121.7(6) . .
C38 C39 H39 119.2 . .
C40 C41 H41 107.9 . .
C40 C41 C42 110.2(5) . .
C40 C41 C43 112.2(5) . .
C42 C41 H41 107.9 . .
C42 C41 C43 110.7(5) . .
C43 C41 H41 107.9 . .
C34 C50 H50 107.7 . .
C51 C50 C34 111.9(6) . .
C51 C50 H50 107.7 . .
C51 C50 C52 108.3(7) . .
C52 C50 C34 113.3(6) . .
C52 C50 H50 107.7 . .
C33 C32 H32 119.8 . .
C31 C32 C33 120.4(5) . .
C31 C32 H32 119.8 . .
C15 C14 C13 120.3(5) . .
C15 C14 H14 119.9 . .
C13 C14 H14 119.9 . .
C36 C44 H44 108.3 . .
C36 C44 C45 110.1(6) . .
C46 C44 C36 111.7(5) . .
C46 C44 H44 108.3 . .
C46 C44 C45 110.0(6) . .
C45 C44 H44 108.3 . .
C20 C21 H21A 109.5 . .
C20 C21 H21B 109.5 . .
C20 C21 H21C 109.5 . .
H21A C21 H21B 109.5 . .
H21A C21 H21C 109.5 . .
H21B C21 H21C 109.5 . .
C6 C26 H26 107.6 . .
C27 C26 C6 113.0(5) . .
C27 C26 H26 107.6 . .
C27 C26 C28 109.7(6) . .
C28 C26 C6 111.2(6) . .
C28 C26 H26 107.6 . .
C23 C25 H25A 109.5 . .
C23 C25 H25B 109.5 . .
C23 C25 H25C 109.5 . .
H25A C25 H25B 109.5 . .
H25A C25 H25C 109.5 . .
H25B C25 H25C 109.5 . .
C39 C38 H38 119.7 . .
C39 C38 C37 120.7(5) . .
C37 C38 H38 119.7 . .
C20 C22 H22A 109.5 . .
C20 C22 H22B 109.5 . .
C20 C22 H22C 109.5 . .
H22A C22 H22B 109.5 . .
H22A C22 H22C 109.5 . .
H22B C22 H22C 109.5 . .
C36 C37 H37 119.7 . .
C38 C37 C36 120.7(6) . .
C38 C37 H37 119.7 . .
C17 C19 H19A 109.5 . .
C17 C19 H19B 109.5 . .
C17 C19 H19C 109.5 . .
H19A C19 H19B 109.5 . .
H19A C19 H19C 109.5 . .
H19B C19 H19C 109.5 . .
C23 C24 H24A 109.5 . .
C23 C24 H24B 109.5 . .
C23 C24 H24C 109.5 . .
H24A C24 H24B 109.5 . .
H24A C24 H24C 109.5 . .
H24B C24 H24C 109.5 . .
C41 C42 H42A 109.5 . .
C41 C42 H42B 109.5 . .
C41 C42 H42C 109.5 . .
H42A C42 H42B 109.5 . .
H42A C42 H42C 109.5 . .
H42B C42 H42C 109.5 . .
C47 C49 H49A 109.5 . .
C47 C49 H49B 109.5 . .
C47 C49 H49C 109.5 . .
H49A C49 H49B 109.5 . .
H49A C49 H49C 109.5 . .
H49B C49 H49C 109.5 . .
C47 C48 H48A 109.5 . .
C47 C48 H48B 109.5 . .
C47 C48 H48C 109.5 . .
H48A C48 H48B 109.5 . .
H48A C48 H48C 109.5 . .
H48B C48 H48C 109.5 . .
C41 C43 H43A 109.5 . .
C41 C43 H43B 109.5 . .
C41 C43 H43C 109.5 . .
H43A C43 H43B 109.5 . .
H43A C43 H43C 109.5 . .
H43B C43 H43C 109.5 . .
C17 C18 H18A 109.5 . .
C17 C18 H18B 109.5 . .
C17 C18 H18C 109.5 . .
H18A C18 H18B 109.5 . .
H18A C18 H18C 109.5 . .
H18B C18 H18C 109.5 . .
C26 C27 H27A 109.5 . .
C26 C27 H27B 109.5 . .
C26 C27 H27C 109.5 . .
H27A C27 H27B 109.5 . .
H27A C27 H27C 109.5 . .
H27B C27 H27C 109.5 . .
C44 C46 H46A 109.5 . .
C44 C46 H46B 109.5 . .
C44 C46 H46C 109.5 . .
H46A C46 H46B 109.5 . .
H46A C46 H46C 109.5 . .
H46B C46 H46C 109.5 . .
C44 C45 H45A 109.5 . .
C44 C45 H45B 109.5 . .
C44 C45 H45C 109.5 . .
H45A C45 H45B 109.5 . .
H45A C45 H45C 109.5 . .
H45B C45 H45C 109.5 . .
C50 C51 H51A 109.5 . .
C50 C51 H51B 109.5 . .
C50 C51 H51C 109.5 . .
H51A C51 H51B 109.5 . .
H51A C51 H51C 109.5 . .
H51B C51 H51C 109.5 . .
C26 C28 H28A 109.5 . .
C26 C28 H28B 109.5 . .
C26 C28 H28C 109.5 . .
H28A C28 H28B 109.5 . .
H28A C28 H28C 109.5 . .
H28B C28 H28C 109.5 . .
C50 C52 H52A 109.5 . .
C50 C52 H52B 109.5 . .
C50 C52 H52C 109.5 . .
H52A C52 H52B 109.5 . .
H52A C52 H52C 109.5 . .
H52B C52 H52C 109.5 . .

loop_
_geom_bond_atom_site_label_1
_geom_bond_atom_site_label_2
_geom_bond_distance
_geom_bond_site_symmetry_2
I1 Cu1 2.5727(7) .
I1 Cu1 2.5797(8) 2
I2 Cu2 2.6307(8) 2_666
I2 Cu2 2.5337(8) .
Br1 C2 1.852(5) .
Br2 C4 1.858(5) .
Cu1 Cu1 2.8898(12) 2
Cu1 C1 1.927(5) .
Cu2 Cu2 2.9591(13) 2_666
Cu2 C3 1.929(5) .
N1 N2 1.337(5) .
N1 C11 1.446(6) .
N1 C1 1.381(6) .
N4 N5 1.341(5) .
N4 C35 1.451(6) .
N4 C3 1.373(6) .
N3 N2 1.329(5) .
N3 C2 1.360(6) .
N3 C5 1.449(6) .
N6 N5 1.327(5) .
N6 C4 1.353(6) .
N6 C29 1.448(6) .
C2 C1 1.381(7) .
C16 C11 1.403(7) .
C16 C20 1.499(7) .
C16 C15 1.398(7) .
C4 C3 1.378(7) .
C11 C12 1.394(7) .
C35 C40 1.389(7) .
C35 C36 1.398(7) .
C29 C30 1.397(7) .
C29 C34 1.395(7) .
C12 C13 1.393(7) .
C12 C17 1.520(7) .
C20 H20 1.0000 .
C20 C21 1.524(7) .
C20 C22 1.532(8) .
C10 C5 1.384(7) .
C10 C9 1.403(7) .
C10 C23 1.503(7) .
C6 C5 1.395(7) .
C6 C7 1.383(7) .
C6 C26 1.519(8) .
C30 C31 1.383(7) .
C30 C47 1.497(8) .
C40 C39 1.393(7) .
C40 C41 1.516(8) .
C34 C33 1.401(8) .
C34 C50 1.501(8) .
C9 H9 0.9500 .
C9 C8 1.372(8) .
C36 C44 1.518(8) .
C36 C37 1.397(8) .
C33 H33 0.9500 .
C33 C32 1.381(9) .
C8 H8 0.9500 .
C8 C7 1.382(8) .
C7 H7 0.9500 .
C15 H15 0.9500 .
C15 C14 1.370(8) .
C31 H31 0.9500 .
C31 C32 1.372(9) .
C13 H13 0.9500 .
C13 C14 1.376(8) .
C17 H17 1.0000 .
C17 C19 1.516(8) .
C17 C18 1.504(9) .
C47 H47 1.0000 .
C47 C49 1.525(8) .
C47 C48 1.530(9) .
C23 H23 1.0000 .
C23 C25 1.528(8) .
C23 C24 1.524(8) .
C39 H39 0.9500 .
C39 C38 1.361(8) .
C41 H41 1.0000 .
C41 C42 1.522(8) .
C41 C43 1.532(8) .
C50 H50 1.0000 .
C50 C51 1.479(10) .
C50 C52 1.501(10) .
C32 H32 0.9500 .
C14 H14 0.9500 .
C44 H44 1.0000 .
C44 C46 1.516(9) .
C44 C45 1.516(10) .
C21 H21A 0.9800 .
C21 H21B 0.9800 .
C21 H21C 0.9800 .
C26 H26 1.0000 .
C26 C27 1.488(9) .
C26 C28 1.510(10) .
C25 H25A 0.9800 .
C25 H25B 0.9800 .
C25 H25C 0.9800 .
C38 H38 0.9500 .
C38 C37 1.386(9) .
C22 H22A 0.9800 .
C22 H22B 0.9800 .
C22 H22C 0.9800 .
C37 H37 0.9500 .
C19 H19A 0.9800 .
C19 H19B 0.9800 .
C19 H19C 0.9800 .
C24 H24A 0.9800 .
C24 H24B 0.9800 .
C24 H24C 0.9800 .
C42 H42A 0.9800 .
C42 H42B 0.9800 .
C42 H42C 0.9800 .
C49 H49A 0.9800 .
C49 H49B 0.9800 .
C49 H49C 0.9800 .
C48 H48A 0.9800 .
C48 H48B 0.9800 .
C48 H48C 0.9800 .
C43 H43A 0.9800 .
C43 H43B 0.9800 .
C43 H43C 0.9800 .
C18 H18A 0.9800 .
C18 H18B 0.9800 .
C18 H18C 0.9800 .
C27 H27A 0.9800 .
C27 H27B 0.9800 .
C27 H27C 0.9800 .
C46 H46A 0.9800 .
C46 H46B 0.9800 .
C46 H46C 0.9800 .
C45 H45A 0.9800 .
C45 H45B 0.9800 .
C45 H45C 0.9800 .
C51 H51A 0.9800 .
C51 H51B 0.9800 .
C51 H51C 0.9800 .
C28 H28A 0.9800 .
C28 H28B 0.9800 .
C28 H28C 0.9800 .
C52 H52A 0.9800 .
C52 H52B 0.9800 .
C52 H52C 0.9800 .
